data_1529859
loop_
_publ_author_name
'Zhu, Yuanyuan'
'Li, Xiaoyuan'
'Chen, Qiao'
'Su, Jinhuan'
'Jia, Fengjing'
'Qiu, Shuai'
'Ma, Mingxia'
'Sun, Quantao'
'Yan, Wenjin'
'Wang, Kairong'
'Wang, Rui'

_publ_section_title
;
 Highly Enantioselective Cascade Reaction Catalyzed by Squaramides: the
 Synthesis of CF3-Containing Chromanes.
;
_journal_issue 15
_journal_name_full 'Organic letters'
_journal_page_first 3826
_journal_page_last 3829
_journal_paper_doi 10.1021/acs.orglett.5b01799
_journal_volume 17
_journal_year 2015
_chemical_absolute_configuration unk
_chemical_formula_sum 'C24 H17 Br F3 N O4'
_chemical_formula_weight 520.30
_chemical_name_systematic
; 
 ? 
;
_space_group_IT_number 154
_symmetry_cell_setting trigonal
_symmetry_space_group_name_Hall 'P 32 2"'
_symmetry_space_group_name_H-M 'P 32 2 1'
_atom_sites_solution_hydrogens geom
_atom_sites_solution_primary direct
_atom_sites_solution_secondary difmap
_audit_creation_method SHELXL-97
_cell_angle_alpha 90.00
_cell_angle_beta 90.00
_cell_angle_gamma 120.00
_cell_formula_units_Z 6
_cell_length_a 12.0750(14)
_cell_length_b 12.0750(14)
_cell_length_c 26.601(3)
_cell_measurement_temperature 296(2)
_cell_volume 3358.9(7)
_computing_cell_refinement 'Bruker SMART'
_computing_data_collection 'Bruker SMART APEX II'
_computing_data_reduction 'Bruker SMART'
_computing_structure_refinement 'SHELXL-97 (Sheldrick, 2008)'
_computing_structure_solution 'SHELXS-97 (Sheldrick, 2008)'
_diffrn_ambient_temperature 296(2)
_diffrn_measured_fraction_theta_full 0.999
_diffrn_measured_fraction_theta_max 0.999
_diffrn_measurement_device_type 'Bruker APEX II area detector'
_diffrn_measurement_method '\w scans'
_diffrn_radiation_monochromator graphite
_diffrn_radiation_source 'fine-focus sealed tube'
_diffrn_radiation_type MoK\a
_diffrn_radiation_wavelength 0.71073
_diffrn_reflns_av_R_equivalents 0.0543
_diffrn_reflns_av_sigmaI/netI 0.0677
_diffrn_reflns_limit_h_max 14
_diffrn_reflns_limit_h_min -8
_diffrn_reflns_limit_k_max 13
_diffrn_reflns_limit_k_min -14
_diffrn_reflns_limit_l_max 31
_diffrn_reflns_limit_l_min -28
_diffrn_reflns_number 17105
_diffrn_reflns_theta_full 24.99
_diffrn_reflns_theta_max 24.99
_diffrn_reflns_theta_min 1.95
_exptl_absorpt_coefficient_mu 1.892
_exptl_absorpt_correction_T_max 0.6390
_exptl_absorpt_correction_T_min 0.6194
_exptl_absorpt_correction_type multi-scan
_exptl_absorpt_process_details SADABS
_exptl_crystal_colour colorless
_exptl_crystal_density_diffrn 1.543
_exptl_crystal_density_method 'not measured'
_exptl_crystal_description block
_exptl_crystal_F_000 1572
_exptl_crystal_size_max 0.28
_exptl_crystal_size_mid 0.26
_exptl_crystal_size_min 0.26
_refine_diff_density_max 0.315
_refine_diff_density_min -0.542
_refine_diff_density_rms 0.042
_refine_ls_abs_structure_details 'Flack H D (1983), Acta Cryst. A39, 876-881'
_refine_ls_abs_structure_Flack 0.00
_refine_ls_extinction_method none
_refine_ls_goodness_of_fit_ref 1.008
_refine_ls_hydrogen_treatment mixed
_refine_ls_matrix_type full
_refine_ls_number_parameters 298
_refine_ls_number_reflns 3943
_refine_ls_number_restraints 0
_refine_ls_restrained_S_all 1.008
_refine_ls_R_factor_all 0.0980
_refine_ls_R_factor_gt 0.0566
_refine_ls_shift/su_max 0.001
_refine_ls_shift/su_mean 0.000
_refine_ls_structure_factor_coef Fsqd
_refine_ls_weighting_details 'calc w=1/[\s^2^(Fo^2^)+(0.0200P)^2^+4.0876P] where P=(Fo^2^+2Fc^2^)/3'
_refine_ls_weighting_scheme calc
_refine_ls_wR_factor_gt 0.1192
_refine_ls_wR_factor_ref 0.1357
_reflns_number_gt 2495
_reflns_number_total 3943
_reflns_threshold_expression >2sigma(I)
_cod_data_source_file ol5b01799_si_001.cif
_cod_data_source_block 1
_cod_depositor_comments
;
The following automatic conversions were performed:

'_chemical_absolute_configuration' value ' unk ' changed to 'unk'
according to
/usr/data/users/saulius/crontab/automatic-downloads/current/ACS/lib/dictionaries/cif_core.dic
dictionary named 'cif_core.dic' version 2.4.2 from 2011-04-26.

'_symmetry_cell_setting' value 'Trigonal' changed to 'trigonal'
according to
/usr/data/users/saulius/crontab/automatic-downloads/current/ACS/lib/dictionaries/cif_core.dic
dictionary named 'cif_core.dic' version 2.4.2 from 2011-04-26.

'_exptl_absorpt_correction_type' value 'Multi-scan' changed to
'multi-scan' according to
/usr/data/users/saulius/crontab/automatic-downloads/current/ACS/lib/dictionaries/cif_core.dic
dictionary named 'cif_core.dic' version 2.4.2 from 2011-04-26.

Automatic conversion script
Id: cif_fix_values 3271 2015-04-21 07:52:19Z andrius 
;
_cod_original_sg_symbol_H-M P3(2)21
_cod_database_code 1529859

loop_
_symmetry_equiv_pos_as_xyz
'x, y, z'
'-y, x-y, z+2/3'
'-x+y, -x, z+1/3'
'x-y, -y, -z+1/3'
'-x, -x+y, -z+2/3'
'y, x, -z'

loop_
_atom_site_label
_atom_site_type_symbol
_atom_site_fract_x
_atom_site_fract_y
_atom_site_fract_z
_atom_site_U_iso_or_equiv
_atom_site_adp_type
_atom_site_occupancy
_atom_site_symmetry_multiplicity
_atom_site_calc_flag
_atom_site_refinement_flags
Br1 Br 1.28967(9) 0.45439(12) 1.03992(3) 0.1275(4) Uani 1 1 d .
O1 O 0.8472(4) 0.2980(4) 0.81833(14) 0.0721(12) Uani 1 1 d .
O2 O 0.7841(5) 0.0040(5) 0.97866(14) 0.0766(12) Uani 1 1 d .
O3 O 0.8332(5) 0.0219(5) 0.82008(15) 0.0961(15) Uani 1 1 d .
O4 O 0.9019(5) -0.0186(4) 0.88806(17) 0.0775(12) Uani 1 1 d .
N1 N 0.8453(5) 0.0245(5) 0.86522(18) 0.0617(12) Uani 1 1 d .
C1 C 0.6255(6) -0.1357(7) 0.9200(3) 0.0744(18) Uani 1 1 d .
C2 C 0.5637(7) -0.1631(8) 0.8748(3) 0.091(2) Uani 1 1 d .
H2 H 0.5715 -0.0972 0.8543 0.109 Uiso 1 1 calc R
C3 C 0.4890(8) -0.2896(8) 0.8594(4) 0.113(3) Uani 1 1 d .
H3 H 0.4474 -0.3082 0.8285 0.136 Uiso 1 1 calc R
C4 C 0.4770(10) -0.3852(10) 0.8892(5) 0.136(4) Uani 1 1 d .
H4 H 0.4281 -0.4697 0.8786 0.163 Uiso 1 1 calc R
C5 C 0.5367(12) -0.3584(10) 0.9350(5) 0.144(4) Uani 1 1 d .
H5 H 0.5251 -0.4251 0.9560 0.173 Uiso 1 1 calc R
C6 C 0.6140(10) -0.2333(9) 0.9504(3) 0.109(3) Uani 1 1 d .
H6 H 0.6575 -0.2152 0.9809 0.131 Uiso 1 1 calc R
C7 C 0.6191(8) 0.0480(9) 0.9586(3) 0.090(2) Uani 1 1 d .
C8 C 0.7100(7) 0.0037(7) 0.9376(2) 0.0698(18) Uani 1 1 d .
C9 C 0.7900(6) 0.0927(6) 0.89485(18) 0.0532(13) Uani 1 1 d .
H9 H 0.7329 0.1061 0.8727 0.064 Uiso 1 1 calc R
C10 C 0.9035(6) 0.2243(5) 0.90911(17) 0.0548(14) Uani 1 1 d .
H10 H 0.9700 0.2438 0.8839 0.066 Uiso 1 1 calc R
C11 C 0.9602(6) 0.2192(6) 0.95899(18) 0.0588(16) Uani 1 1 d .
C12 C 0.9002(8) 0.1112(8) 0.98938(19) 0.0698(19) Uani 1 1 d .
C13 C 0.9582(9) 0.1051(9) 1.0335(2) 0.092(2) Uani 1 1 d .
H13 H 0.9183 0.0321 1.0534 0.110 Uiso 1 1 calc R
C14 C 1.0726(10) 0.2049(11) 1.0479(2) 0.101(3) Uani 1 1 d .
H14 H 1.1104 0.2007 1.0777 0.122 Uiso 1 1 calc R
C15 C 1.1323(7) 0.3118(9) 1.0183(2) 0.084(2) Uani 1 1 d .
C16 C 1.0784(7) 0.3197(7) 0.9738(2) 0.0726(18) Uani 1 1 d .
H16 H 1.1209 0.3921 0.9537 0.087 Uiso 1 1 calc R
C17 C 0.8725(6) 0.3339(6) 0.9061(2) 0.0646(16) Uani 1 1 d .
H17A H 0.7975 0.3113 0.9265 0.078 Uiso 1 1 calc R
H17B H 0.9433 0.4107 0.9203 0.078 Uiso 1 1 calc R
C18 C 0.8482(5) 0.3625(6) 0.8534(2) 0.0569(15) Uani 1 1 d .
C19 C 0.8280(5) 0.4728(5) 0.8455(2) 0.0579(14) Uani 1 1 d .
C20 C 0.8375(8) 0.5543(7) 0.8837(2) 0.088(2) Uani 1 1 d .
H20 H 0.8573 0.5411 0.9161 0.105 Uiso 1 1 calc R
C21 C 0.8175(10) 0.6573(8) 0.8738(3) 0.117(3) Uani 1 1 d .
H21 H 0.8228 0.7119 0.8996 0.140 Uiso 1 1 calc R
C22 C 0.7899(10) 0.6760(9) 0.8256(4) 0.120(3) Uani 1 1 d .
H22 H 0.7782 0.7450 0.8187 0.144 Uiso 1 1 calc R
C23 C 0.7792(9) 0.5963(8) 0.7877(3) 0.099(2) Uani 1 1 d .
H23 H 0.7579 0.6093 0.7555 0.119 Uiso 1 1 calc R
C24 C 0.8002(7) 0.4946(6) 0.7971(2) 0.0768(18) Uani 1 1 d .
H24 H 0.7957 0.4414 0.7709 0.092 Uiso 1 1 calc R
F1 F 0.6822(5) 0.1563(5) 0.98619(14) 0.1083(15) Uani 1 1 d .
F2 F 0.5557(4) 0.0696(5) 0.92358(17) 0.1106(15) Uani 1 1 d .
F3 F 0.5326(5) -0.0395(5) 0.99032(18) 0.1350(19) Uani 1 1 d .

loop_
_atom_site_aniso_label
_atom_site_aniso_U_11
_atom_site_aniso_U_22
_atom_site_aniso_U_33
_atom_site_aniso_U_23
_atom_site_aniso_U_13
_atom_site_aniso_U_12
Br1 0.0963(6) 0.2171(12) 0.0972(6) -0.0515(7) -0.0390(5) 0.0995(7)
O1 0.113(4) 0.078(3) 0.047(2) -0.009(2) -0.018(2) 0.064(3)
O2 0.100(4) 0.095(3) 0.056(2) 0.018(2) 0.009(2) 0.065(3)
O3 0.139(5) 0.106(4) 0.051(2) -0.023(2) -0.008(3) 0.068(3)
O4 0.087(3) 0.085(3) 0.084(3) -0.002(2) 0.006(3) 0.061(3)
N1 0.068(3) 0.063(3) 0.054(3) -0.004(2) 0.004(3) 0.032(3)
C1 0.073(4) 0.065(5) 0.094(5) 0.021(4) 0.028(4) 0.042(4)
C2 0.067(5) 0.083(5) 0.113(6) 0.012(5) -0.006(4) 0.031(4)
C3 0.067(5) 0.083(6) 0.168(8) 0.009(6) -0.021(5) 0.020(5)
C4 0.099(7) 0.087(7) 0.204(12) 0.019(8) 0.008(8) 0.032(6)
C5 0.158(11) 0.086(8) 0.174(10) 0.050(8) 0.020(8) 0.052(7)
C6 0.137(8) 0.088(6) 0.103(5) 0.030(5) 0.010(5) 0.057(6)
C7 0.110(7) 0.118(7) 0.071(4) 0.021(5) 0.033(4) 0.079(6)
C8 0.094(5) 0.100(6) 0.050(3) 0.017(3) 0.014(3) 0.074(5)
C9 0.070(4) 0.063(4) 0.045(3) 0.004(3) 0.000(3) 0.047(3)
C10 0.080(4) 0.064(4) 0.039(2) -0.002(2) -0.002(3) 0.050(3)
C11 0.081(4) 0.089(5) 0.037(3) -0.004(3) -0.004(3) 0.066(4)
C12 0.103(6) 0.112(6) 0.037(3) 0.008(3) 0.006(3) 0.085(5)
C13 0.117(7) 0.147(8) 0.049(4) 0.019(4) 0.003(4) 0.095(7)
C14 0.128(7) 0.200(10) 0.045(4) 0.001(5) -0.007(5) 0.134(8)
C15 0.087(5) 0.140(7) 0.059(4) -0.026(4) -0.020(4) 0.082(5)
C16 0.087(5) 0.113(6) 0.052(3) -0.018(3) -0.017(3) 0.075(5)
C17 0.090(5) 0.061(4) 0.055(3) -0.012(3) -0.016(3) 0.048(4)
C18 0.064(4) 0.061(4) 0.051(3) -0.001(3) -0.012(3) 0.035(3)
C19 0.054(4) 0.045(3) 0.071(4) 0.001(3) -0.008(3) 0.022(3)
C20 0.117(6) 0.087(5) 0.082(4) -0.009(4) -0.019(4) 0.069(5)
C21 0.176(9) 0.086(6) 0.124(7) -0.018(5) -0.013(6) 0.093(7)
C22 0.172(9) 0.092(6) 0.131(7) 0.013(6) -0.016(7) 0.092(7)
C23 0.131(7) 0.073(5) 0.103(5) 0.014(4) -0.019(5) 0.059(5)
C24 0.094(5) 0.066(4) 0.077(4) 0.009(3) -0.009(4) 0.044(4)
F1 0.147(4) 0.151(4) 0.078(2) -0.005(3) 0.022(2) 0.113(4)
F2 0.110(3) 0.156(4) 0.119(3) 0.010(3) 0.005(3) 0.107(4)
F3 0.142(4) 0.160(5) 0.133(4) 0.047(3) 0.076(4) 0.098(4)

loop_
_atom_type_symbol
_atom_type_description
_atom_type_scat_dispersion_real
_atom_type_scat_dispersion_imag
_atom_type_scat_source
C C 0.0033 0.0016 'International Tables Vol C Tables 4.2.6.8 and 6.1.1.4'
H H 0.0000 0.0000 'International Tables Vol C Tables 4.2.6.8 and 6.1.1.4'
N N 0.0061 0.0033 'International Tables Vol C Tables 4.2.6.8 and 6.1.1.4'
O O 0.0106 0.0060 'International Tables Vol C Tables 4.2.6.8 and 6.1.1.4'
F F 0.0171 0.0103 'International Tables Vol C Tables 4.2.6.8 and 6.1.1.4'
Br Br -0.2901 2.4595 'International Tables Vol C Tables 4.2.6.8 and 6.1.1.4'

loop_
_geom_angle_atom_site_label_1
_geom_angle_atom_site_label_2
_geom_angle_atom_site_label_3
_geom_angle
C12 O2 C8 120.5(5)
O3 N1 O4 125.1(5)
O3 N1 C9 116.8(5)
O4 N1 C9 118.0(4)
C2 C1 C6 120.1(8)
C2 C1 C8 121.0(6)
C6 C1 C8 118.9(7)
C1 C2 C3 120.0(8)
C1 C2 H2 120.0
C3 C2 H2 120.0
C4 C3 C2 120.1(9)
C4 C3 H3 120.0
C2 C3 H3 120.0
C3 C4 C5 120.2(10)
C3 C4 H4 119.9
C5 C4 H4 119.9
C4 C5 C6 120.6(10)
C4 C5 H5 119.7
C6 C5 H5 119.7
C1 C6 C5 119.0(9)
C1 C6 H6 120.5
C5 C6 H6 120.5
F2 C7 F3 107.5(7)
F2 C7 F1 107.2(6)
F3 C7 F1 105.0(6)
F2 C7 C8 113.4(6)
F3 C7 C8 111.2(6)
F1 C7 C8 112.1(7)
O2 C8 C9 113.4(5)
O2 C8 C1 108.1(5)
C9 C8 C1 112.5(5)
O2 C8 C7 106.1(5)
C9 C8 C7 109.5(5)
C1 C8 C7 106.9(6)
N1 C9 C8 107.4(4)
N1 C9 C10 106.4(5)
C8 C9 C10 117.7(5)
N1 C9 H9 108.3
C8 C9 H9 108.3
C10 C9 H9 108.3
C11 C10 C9 111.3(5)
C11 C10 C17 112.9(4)
C9 C10 C17 113.5(5)
C11 C10 H10 106.2
C9 C10 H10 106.2
C17 C10 H10 106.2
C16 C11 C12 118.6(6)
C16 C11 C10 120.2(6)
C12 C11 C10 121.0(6)
O2 C12 C13 115.3(7)
O2 C12 C11 124.6(5)
C13 C12 C11 120.1(8)
C14 C13 C12 120.5(8)
C14 C13 H13 119.8
C12 C13 H13 119.7
C13 C14 C15 119.9(7)
C13 C14 H14 120.1
C15 C14 H14 120.1
C14 C15 C16 120.9(8)
C14 C15 Br1 119.7(6)
C16 C15 Br1 119.3(7)
C15 C16 C11 119.9(7)
C15 C16 H16 120.0
C11 C16 H16 120.0
C18 C17 C10 113.7(5)
C18 C17 H17A 108.8
C10 C17 H17A 108.8
C18 C17 H17B 108.8
C10 C17 H17B 108.8
H17A C17 H17B 107.7
O1 C18 C19 120.8(5)
O1 C18 C17 120.7(5)
C19 C18 C17 118.4(5)
C20 C19 C24 119.3(6)
C20 C19 C18 122.9(5)
C24 C19 C18 117.8(5)
C19 C20 C21 120.3(6)
C19 C20 H20 119.8
C21 C20 H20 119.8
C22 C21 C20 118.9(7)
C22 C21 H21 120.6
C20 C21 H21 120.6
C23 C22 C21 121.6(7)
C23 C22 H22 119.2
C21 C22 H22 119.2
C22 C23 C24 119.8(7)
C22 C23 H23 120.1
C24 C23 H23 120.1
C19 C24 C23 120.0(7)
C19 C24 H24 120.0
C23 C24 H24 120.0

loop_
_geom_bond_atom_site_label_1
_geom_bond_atom_site_label_2
_geom_bond_distance
Br1 C15 1.906(8)
O1 C18 1.212(6)
O2 C12 1.381(8)
O2 C8 1.411(7)
O3 N1 1.208(5)
O4 N1 1.209(6)
N1 C9 1.515(7)
C1 C2 1.366(9)
C1 C6 1.378(9)
C1 C8 1.541(10)
C2 C3 1.391(11)
C2 H2 0.9300
C3 C4 1.347(12)
C3 H3 0.9300
C4 C5 1.370(13)
C4 H4 0.9300
C5 C6 1.383(14)
C5 H5 0.9300
C6 H6 0.9300
C7 F2 1.312(8)
C7 F3 1.347(8)
C7 F1 1.354(9)
C7 C8 1.546(9)
C8 C9 1.530(8)
C9 C10 1.540(8)
C9 H9 0.9800
C10 C11 1.508(7)
C10 C17 1.548(7)
C10 H10 0.9800
C11 C16 1.390(9)
C11 C12 1.391(9)
C12 C13 1.387(9)
C13 C14 1.358(12)
C13 H13 0.9300
C14 C15 1.369(12)
C14 H14 0.9300
C15 C16 1.377(8)
C16 H16 0.9300
C17 C18 1.507(7)
C17 H17A 0.9700
C17 H17B 0.9700
C18 C19 1.485(8)
C19 C20 1.379(8)
C19 C24 1.389(8)
C20 C21 1.405(10)
C20 H20 0.9300
C21 C22 1.373(10)
C21 H21 0.9300
C22 C23 1.355(10)
C22 H22 0.9300
C23 C24 1.395(9)
C23 H23 0.9300
C24 H24 0.9300

loop_
_geom_torsion_atom_site_label_1
_geom_torsion_atom_site_label_2
_geom_torsion_atom_site_label_3
_geom_torsion_atom_site_label_4
_geom_torsion
C6 C1 C2 C3 0.0(11)
C8 C1 C2 C3 179.3(6)
C1 C2 C3 C4 0.4(13)
C2 C3 C4 C5 1.0(16)
C3 C4 C5 C6 -2.6(18)
C2 C1 C6 C5 -1.6(12)
C8 C1 C6 C5 179.0(8)
C4 C5 C6 C1 3.0(16)
C12 O2 C8 C9 28.5(7)
C12 O2 C8 C1 153.9(5)
C12 O2 C8 C7 -91.7(7)
C2 C1 C8 O2 -166.2(6)
C6 C1 C8 O2 13.1(8)
C2 C1 C8 C9 -40.3(8)
C6 C1 C8 C9 139.0(6)
C2 C1 C8 C7 79.9(7)
C6 C1 C8 C7 -100.8(7)
F2 C7 C8 O2 171.2(7)
F3 C7 C8 O2 -67.6(9)
F1 C7 C8 O2 49.6(8)
F2 C7 C8 C9 48.5(9)
F3 C7 C8 C9 169.7(7)
F1 C7 C8 C9 -73.1(7)
F2 C7 C8 C1 -73.6(8)
F3 C7 C8 C1 47.6(8)
F1 C7 C8 C1 164.8(5)
O3 N1 C9 C8 131.0(6)
O4 N1 C9 C8 -51.6(7)
O3 N1 C9 C10 -102.0(6)
O4 N1 C9 C10 75.3(6)
O2 C8 C9 N1 79.1(6)
C1 C8 C9 N1 -43.9(6)
C7 C8 C9 N1 -162.6(6)
O2 C8 C9 C10 -40.8(7)
C1 C8 C9 C10 -163.9(5)
C7 C8 C9 C10 77.4(7)
N1 C9 C10 C11 -90.1(5)
C8 C9 C10 C11 30.4(6)
N1 C9 C10 C17 141.3(4)
C8 C9 C10 C17 -98.2(5)
C9 C10 C11 C16 166.8(5)
C17 C10 C11 C16 -64.3(7)
C9 C10 C11 C12 -8.8(7)
C17 C10 C11 C12 120.1(6)
C8 O2 C12 C13 173.6(5)
C8 O2 C12 C11 -7.4(8)
C16 C11 C12 O2 -178.8(5)
C10 C11 C12 O2 -3.2(9)
C16 C11 C12 C13 0.0(8)
C10 C11 C12 C13 175.7(5)
O2 C12 C13 C14 -180.0(6)
C11 C12 C13 C14 1.0(10)
C12 C13 C14 C15 -0.9(11)
C13 C14 C15 C16 -0.4(11)
C13 C14 C15 Br1 177.5(5)
C14 C15 C16 C11 1.5(9)
Br1 C15 C16 C11 -176.4(4)
C12 C11 C16 C15 -1.3(8)
C10 C11 C16 C15 -176.9(5)
C11 C10 C17 C18 165.2(5)
C9 C10 C17 C18 -67.1(7)
C10 C17 C18 O1 3.8(9)
C10 C17 C18 C19 -175.1(5)
O1 C18 C19 C20 -175.1(6)
C17 C18 C19 C20 3.8(9)
O1 C18 C19 C24 3.8(9)
C17 C18 C19 C24 -177.3(6)
C24 C19 C20 C21 1.0(11)
C18 C19 C20 C21 179.9(7)
C19 C20 C21 C22 -0.8(14)
C20 C21 C22 C23 1.3(16)
C21 C22 C23 C24 -1.9(15)
C20 C19 C24 C23 -1.6(11)
C18 C19 C24 C23 179.4(7)
C22 C23 C24 C19 2.1(13)
